data_7208506
loop_
_publ_author_name
'Dalapati, Sasanka'
'Alam, Md. Akhtarul'
'Jana, Sankar'
'Guchhait, Nikhil'

_publ_section_title
;
 Reduced Schiff-base assisted novel dihydrogenphosphate--water polymer
;
_journal_issue 18
_journal_name_full CrystEngComm
_journal_page_first 6029
_journal_paper_doi 10.1039/c2ce25502b
_journal_volume 14
_journal_year 2012
_chemical_formula_moiety 'C13 H13 N3 O2'
_chemical_formula_sum 'C13 H13 N3 O2'
_chemical_formula_weight 243.26
_chemical_name_systematic
;
?
;
_space_group_IT_number 14
_symmetry_cell_setting monoclinic
_symmetry_space_group_name_Hall '-P 2ybc'
_symmetry_space_group_name_H-M 'P 1 21/c 1'
_atom_sites_solution_hydrogens geom
_atom_sites_solution_primary direct
_atom_sites_solution_secondary difmap
_audit_creation_method SHELXL-97
_cell_angle_alpha 90.00
_cell_angle_beta 110.0120(10)
_cell_angle_gamma 90.00
_cell_formula_units_Z 4
_cell_length_a 13.1110(4)
_cell_length_b 5.9151(2)
_cell_length_c 16.3090(5)
_cell_measurement_temperature 293(2)
_cell_measurement_theta_max 26.40
_cell_measurement_theta_min 1.65
_cell_volume 1188.44(7)
_computing_structure_refinement 'SHELXL-97 (Sheldrick, 1997)'
_diffrn_ambient_temperature 293(2)
_diffrn_measured_fraction_theta_full 0.996
_diffrn_measured_fraction_theta_max 0.996
_diffrn_radiation_monochromator graphite
_diffrn_radiation_source 'fine-focus sealed tube'
_diffrn_radiation_type MoK\a
_diffrn_radiation_wavelength 0.71073
_diffrn_reflns_av_R_equivalents 0.0234
_diffrn_reflns_av_sigmaI/netI 0.0178
_diffrn_reflns_limit_h_max 16
_diffrn_reflns_limit_h_min -15
_diffrn_reflns_limit_k_max 7
_diffrn_reflns_limit_k_min -7
_diffrn_reflns_limit_l_max 20
_diffrn_reflns_limit_l_min -19
_diffrn_reflns_number 12238
_diffrn_reflns_theta_full 26.40
_diffrn_reflns_theta_max 26.40
_diffrn_reflns_theta_min 1.65
_exptl_absorpt_coefficient_mu 0.095
_exptl_absorpt_correction_T_max 0.998
_exptl_absorpt_correction_T_min 0.995
_exptl_absorpt_correction_type empirical
_exptl_crystal_density_diffrn 1.365
_exptl_crystal_density_method 'not measured'
_exptl_crystal_F_000 516
_exptl_crystal_size_max 0.08
_exptl_crystal_size_mid 0.04
_exptl_crystal_size_min 0.02
_refine_diff_density_max 0.147
_refine_diff_density_min -0.164
_refine_diff_density_rms 0.033
_refine_ls_extinction_method none
_refine_ls_goodness_of_fit_ref 1.031
_refine_ls_hydrogen_treatment mixed
_refine_ls_matrix_type full
_refine_ls_number_parameters 175
_refine_ls_number_reflns 2431
_refine_ls_number_restraints 0
_refine_ls_restrained_S_all 1.031
_refine_ls_R_factor_all 0.0457
_refine_ls_R_factor_gt 0.0358
_refine_ls_shift/su_max 0.000
_refine_ls_shift/su_mean 0.000
_refine_ls_structure_factor_coef Fsqd
_refine_ls_weighting_details 'calc w=1/[\s^2^(Fo^2^)+(0.0574P)^2^+0.2633P] where P=(Fo^2^+2Fc^2^)/3'
_refine_ls_weighting_scheme calc
_refine_ls_wR_factor_gt 0.1031
_refine_ls_wR_factor_ref 0.1124
_reflns_number_gt 1958
_reflns_number_total 2431
_reflns_threshold_expression >2sigma(I)
_cod_data_source_file c2ce25502b.txt
_cod_data_source_block 2
_cod_original_sg_symbol_H-M 'P 21/c'
_cod_database_code 7208506

loop_
_symmetry_equiv_pos_as_xyz
'x, y, z'
'-x, y+1/2, -z+1/2'
'-x, -y, -z'
'x, -y-1/2, z-1/2'

loop_
_atom_site_label
_atom_site_type_symbol
_atom_site_fract_x
_atom_site_fract_y
_atom_site_fract_z
_atom_site_U_iso_or_equiv
_atom_site_adp_type
_atom_site_occupancy
_atom_site_symmetry_multiplicity
_atom_site_calc_flag
_atom_site_refinement_flags
O1 O 0.62374(11) 0.0333(3) 0.52329(7) 0.0762(4) Uani 1 1 d .
O2 O 0.69691(11) 0.3460(2) 0.58249(7) 0.0742(4) Uani 1 1 d .
N3 N 0.65660(10) 0.1598(3) 0.58675(7) 0.0521(3) Uani 1 1 d .
N2 N 0.74755(11) 0.2723(2) 0.89901(8) 0.0485(3) Uani 1 1 d .
N1 N 0.62797(13) -0.1089(3) 0.90554(10) 0.0580(4) Uani 1 1 d .
C1 C 0.64962(10) 0.0864(2) 0.66912(8) 0.0402(3) Uani 1 1 d .
C2 C 0.69957(10) 0.2185(2) 0.74272(8) 0.0384(3) Uani 1 1 d .
H2 H 0.7359 0.3501 0.7379 0.046 Uiso 1 1 calc R
C3 C 0.69502(10) 0.1539(2) 0.82289(8) 0.0364(3) Uani 1 1 d .
C4 C 0.81704(12) 0.4631(2) 0.90018(9) 0.0471(3) Uani 1 1 d .
H4A H 0.8352 0.5386 0.9562 0.057 Uiso 1 1 calc R
H4B H 0.7772 0.5696 0.8555 0.057 Uiso 1 1 calc R
C5 C 0.92106(11) 0.4000(2) 0.88516(8) 0.0391(3) Uani 1 1 d .
C6 C 0.97069(13) 0.5553(3) 0.84790(10) 0.0519(4) Uani 1 1 d .
H6 H 0.9383 0.6954 0.8304 0.062 Uiso 1 1 calc R
C7 C 1.06806(14) 0.5053(3) 0.83623(11) 0.0610(4) Uani 1 1 d .
H7 H 1.1004 0.6113 0.8108 0.073 Uiso 1 1 calc R
C8 C 1.11681(13) 0.2994(3) 0.86216(10) 0.0580(4) Uani 1 1 d .
H8 H 1.1826 0.2661 0.8550 0.070 Uiso 1 1 calc R
C9 C 0.59595(11) -0.1109(3) 0.67304(9) 0.0469(3) Uani 1 1 d .
H9 H 0.5645 -0.1987 0.6235 0.056 Uiso 1 1 calc R
C10 C 0.59011(11) -0.1747(2) 0.75271(10) 0.0460(3) Uani 1 1 d .
H10 H 0.5536 -0.3071 0.7564 0.055 Uiso 1 1 calc R
C11 C 0.63742(10) -0.0460(2) 0.82776(9) 0.0402(3) Uani 1 1 d .
C12 C 1.06797(13) 0.1433(3) 0.89869(11) 0.0549(4) Uani 1 1 d .
H12 H 1.1008 0.0037 0.9163 0.066 Uiso 1 1 calc R
C13 C 0.97022(12) 0.1921(2) 0.90952(9) 0.0470(3) Uani 1 1 d .
H13 H 0.9372 0.0839 0.9335 0.056 Uiso 1 1 calc R
H2A H 0.7186(16) 0.273(3) 0.9338(13) 0.069(6) Uiso 1 1 d .
H1A H 0.5962(17) -0.244(4) 0.9052(13) 0.076(6) Uiso 1 1 d .
H1B H 0.6638(19) -0.040(4) 0.9532(17) 0.091(7) Uiso 1 1 d .

loop_
_atom_site_aniso_label
_atom_site_aniso_U_11
_atom_site_aniso_U_22
_atom_site_aniso_U_33
_atom_site_aniso_U_23
_atom_site_aniso_U_13
_atom_site_aniso_U_12
O1 0.0767(8) 0.1156(11) 0.0366(6) -0.0197(6) 0.0196(5) -0.0116(8)
O2 0.0909(9) 0.0893(9) 0.0461(6) 0.0101(6) 0.0283(6) -0.0193(8)
N3 0.0434(7) 0.0801(9) 0.0329(6) -0.0013(6) 0.0133(5) 0.0024(6)
N2 0.0474(7) 0.0680(8) 0.0355(6) -0.0107(5) 0.0211(5) -0.0088(6)
N1 0.0668(9) 0.0644(9) 0.0492(8) 0.0090(7) 0.0282(7) -0.0071(7)
C1 0.0347(7) 0.0547(8) 0.0314(6) -0.0003(5) 0.0117(5) 0.0040(6)
C2 0.0356(7) 0.0451(7) 0.0359(7) 0.0001(5) 0.0140(5) -0.0004(5)
C3 0.0309(6) 0.0467(7) 0.0329(6) -0.0006(5) 0.0125(5) 0.0035(5)
C4 0.0492(8) 0.0502(8) 0.0411(7) -0.0118(6) 0.0145(6) -0.0006(6)
C5 0.0425(7) 0.0415(7) 0.0298(6) -0.0052(5) 0.0080(5) -0.0043(5)
C6 0.0581(9) 0.0451(8) 0.0502(8) 0.0041(6) 0.0156(7) -0.0053(7)
C7 0.0590(10) 0.0710(10) 0.0580(9) 0.0017(8) 0.0264(8) -0.0182(8)
C8 0.0454(9) 0.0742(11) 0.0565(9) -0.0154(8) 0.0204(7) -0.0085(8)
C9 0.0405(7) 0.0549(8) 0.0422(7) -0.0109(6) 0.0103(6) -0.0013(6)
C10 0.0391(7) 0.0437(7) 0.0544(8) 0.0008(6) 0.0151(6) -0.0028(6)
C11 0.0333(7) 0.0476(7) 0.0415(7) 0.0065(6) 0.0154(5) 0.0063(5)
C12 0.0466(9) 0.0519(8) 0.0631(9) -0.0048(7) 0.0148(7) 0.0043(7)
C13 0.0475(8) 0.0453(8) 0.0475(8) 0.0039(6) 0.0155(6) -0.0028(6)

loop_
_atom_type_symbol
_atom_type_description
_atom_type_scat_dispersion_real
_atom_type_scat_dispersion_imag
_atom_type_scat_source
C C 0.0033 0.0016 'International Tables Vol C Tables 4.2.6.8 and 6.1.1.4'
H H 0.0000 0.0000 'International Tables Vol C Tables 4.2.6.8 and 6.1.1.4'
N N 0.0061 0.0033 'International Tables Vol C Tables 4.2.6.8 and 6.1.1.4'
O O 0.0106 0.0060 'International Tables Vol C Tables 4.2.6.8 and 6.1.1.4'

loop_
_geom_angle_atom_site_label_1
_geom_angle_atom_site_label_2
_geom_angle_atom_site_label_3
_geom_angle
O1 N3 O2 121.98(13)
O1 N3 C1 118.97(14)
O2 N3 C1 119.04(12)
C3 N2 C4 121.58(12)
C3 N2 H2A 115.8(15)
C4 N2 H2A 116.5(15)
C11 N1 H1A 115.1(13)
C11 N1 H1B 120.8(16)
H1A N1 H1B 122(2)
C9 C1 C2 122.19(12)
C9 C1 N3 119.64(12)
C2 C1 N3 118.16(13)
C3 C2 C1 119.98(12)
C3 C2 H2 120.0
C1 C2 H2 120.0
C2 C3 N2 122.56(12)
C2 C3 C11 118.62(12)
N2 C3 C11 118.78(11)
N2 C4 C5 113.83(12)
N2 C4 H4A 108.8
C5 C4 H4A 108.8
N2 C4 H4B 108.8
C5 C4 H4B 108.8
H4A C4 H4B 107.7
C6 C5 C13 118.35(13)
C6 C5 C4 119.58(13)
C13 C5 C4 122.05(13)
C5 C6 C7 120.89(15)
C5 C6 H6 119.6
C7 C6 H6 119.6
C8 C7 C6 120.04(15)
C8 C7 H7 120.0
C6 C7 H7 120.0
C12 C8 C7 119.60(15)
C12 C8 H8 120.2
C7 C8 H8 120.2
C1 C9 C10 118.02(12)
C1 C9 H9 121.0
C10 C9 H9 121.0
C9 C10 C11 121.75(13)
C9 C10 H10 119.1
C11 C10 H10 119.1
N1 C11 C10 120.78(14)
N1 C11 C3 119.81(14)
C10 C11 C3 119.41(12)
C8 C12 C13 120.43(15)
C8 C12 H12 119.8
C13 C12 H12 119.8
C5 C13 C12 120.68(14)
C5 C13 H13 119.7
C12 C13 H13 119.7

loop_
_geom_bond_atom_site_label_1
_geom_bond_atom_site_label_2
_geom_bond_distance
O1 N3 1.2296(17)
O2 N3 1.2338(18)
N3 C1 1.4442(17)
N2 C3 1.3859(17)
N2 C4 1.447(2)
N2 H2A 0.78(2)
N1 C11 1.3675(18)
N1 H1A 0.90(2)
N1 H1B 0.86(3)
C1 C9 1.376(2)
C1 C2 1.3936(19)
C2 C3 1.3829(17)
C2 H2 0.9300
C3 C11 1.4201(19)
C4 C5 1.513(2)
C4 H4A 0.9700
C4 H4B 0.9700
C5 C6 1.381(2)
C5 C13 1.3821(19)
C6 C7 1.386(2)
C6 H6 0.9300
C7 C8 1.373(3)
C7 H7 0.9300
C8 C12 1.370(2)
C8 H8 0.9300
C9 C10 1.380(2)
C9 H9 0.9300
C10 C11 1.394(2)
C10 H10 0.9300
C12 C13 1.383(2)
C12 H12 0.9300
C13 H13 0.9300
